data_8102771
loop_
_publ_author_name
'Huan-Huan Chen'
'Ying-Ying Liu'

_publ_section_title
;
 Crystal structure of
 diaqua[m-11,23-dimethyl-3,7,15,19-tetraazatricyclo[19.3.1.19,13]tetracosa-1(24),9(25),10,12,21,23-hexaene-25,26-diol]-(hydrogen
 1,3,5-benzenetricarboxylato)dinickel(II) sesquihydrate,
 Ni2(H2O)2(C24H34N4O2)(C9H4O6) &#x00B7; 1.5H2O
;
_journal_issue 3
_journal_name_full 'Zeitschrift f\"ur Kristallographie - New Crystal Structures'
_journal_page_first 524
_journal_volume 225
_journal_year 2010
_chemical_formula_moiety '2(C33 H42 N4 Ni2 O10), 3(H2 O)'
_chemical_formula_sum 'C66 H90 N8 Ni4 O23'
_chemical_formula_weight 1598.30
_chemical_melting_point ?
_chemical_name_common
;
[\m-11,23-dimethyl-3,7,15,19-tetraazatricyclo[19.3.1.1^9,13^]tetracosa-1(24),-
9(25),10,12,21,23-hexaene-25,26-diol]dinickel(II) hydrate --1,3,5-benzene
tricarboxylic acid -- water(1:1.5) [Ni~4~(C~24~H~34~N~4~O~2~)~2~]
(C~9~H~6~O~6~)~2~(H~2~O)~4~ ? 3H~2~O
;
_chemical_name_systematic
;
[\m-11,23-dimethyl-3,7,15,19-tetraazatricyclo[19.3.1.1^9,13^]tetracosa-1(24),-
9(25),10,12,21,23-hexaene-25,26-diol]dinickel(II) hydrate --1,3,5-benzene
tricarboxylic acid -- water(1:1.5) [Ni~4~(C~24~H~34~N~4~O~2~)~2~]
(C~9~H~6~O~6~)~2~(H~2~O)~4~ ? 3H~2~O
;
_space_group_IT_number 14
_symmetry_cell_setting monoclinic
_symmetry_space_group_name_Hall '-P 2ybc'
_symmetry_space_group_name_H-M 'P 1 21/c 1'
_atom_sites_solution_hydrogens geom
_atom_sites_solution_primary direct
_atom_sites_solution_secondary difmap
_audit_creation_method SHELXL-97
_cell_angle_alpha 90.000(5)
_cell_angle_beta 101.778(5)
_cell_angle_gamma 90.000(5)
_cell_formula_units_Z 2
_cell_length_a 10.531(5)
_cell_length_b 20.032(5)
_cell_length_c 17.057(5)
_cell_measurement_reflns_used 8015
_cell_measurement_temperature 293(2)
_cell_measurement_theta_max 27.5
_cell_measurement_theta_min 3.2
_cell_volume 3523(2)
_computing_cell_refinement PROCESS-AUTO
_computing_data_collection PROCESS-AUTO
_computing_data_reduction PROCESS-AUTO
_computing_structure_refinement 'SHELXL-97 (Sheldrick, 1997)'
_computing_structure_solution 'SHELXS-97 (Sheldrick, 1997)'
_diffrn_ambient_temperature 293(2)
_diffrn_detector_area_resol_mean 10.0
_diffrn_measured_fraction_theta_full 0.995
_diffrn_measured_fraction_theta_max 0.992
_diffrn_measurement_device_type 'Rigaku RAXIS-RAPID'
_diffrn_measurement_method '\w scan'
_diffrn_radiation_monochromator graphite
_diffrn_radiation_source 'fine-focus sealed tube'
_diffrn_radiation_type MoK\a
_diffrn_radiation_wavelength 0.71069
_diffrn_reflns_av_R_equivalents 0.0665
_diffrn_reflns_av_sigmaI/netI 0.0563
_diffrn_reflns_limit_h_max 13
_diffrn_reflns_limit_h_min -13
_diffrn_reflns_limit_k_max 25
_diffrn_reflns_limit_k_min -25
_diffrn_reflns_limit_l_max 22
_diffrn_reflns_limit_l_min -22
_diffrn_reflns_number 33629
_diffrn_reflns_theta_full 25.00
_diffrn_reflns_theta_max 27.47
_diffrn_reflns_theta_min 3.18
_exptl_absorpt_coefficient_mu 1.136
_exptl_absorpt_correction_T_max 0.863
_exptl_absorpt_correction_T_min 0.815
_exptl_absorpt_correction_type multi-scan
_exptl_absorpt_process_details
;
 Higashi,T (1995) Program for absorption correction. 
Rigaku Corporation, Tokyo, Japan.
;
_exptl_crystal_colour green
_exptl_crystal_density_diffrn 1.507
_exptl_crystal_density_method 'not measured'
_exptl_crystal_description block
_exptl_crystal_F_000 1676
_exptl_crystal_size_max 0.19
_exptl_crystal_size_mid 0.15
_exptl_crystal_size_min 0.13
_refine_diff_density_max 1.059
_refine_diff_density_min -0.940
_refine_diff_density_rms 0.106
_refine_ls_extinction_method none
_refine_ls_goodness_of_fit_ref 1.129
_refine_ls_hydrogen_treatment mixed
_refine_ls_matrix_type full
_refine_ls_number_parameters 485
_refine_ls_number_reflns 8015
_refine_ls_number_restraints 18
_refine_ls_restrained_S_all 1.129
_refine_ls_R_factor_all 0.0835
_refine_ls_R_factor_gt 0.0547
_refine_ls_shift/su_max 0.001
_refine_ls_shift/su_mean 0.000
_refine_ls_structure_factor_coef Fsqd
_refine_ls_weighting_details 'calc w=1/[\s^2^(Fo^2^)+(0.0619P)^2^+3.2800P] where P=(Fo^2^+2Fc^2^)/3'
_refine_ls_weighting_scheme calc
_refine_ls_wR_factor_gt 0.1327
_refine_ls_wR_factor_ref 0.1445
_reflns_number_gt 5763
_reflns_number_total 8015
_reflns_threshold_expression >2sigma(I)
_cod_data_source_file 1267-3068.cff
_cod_data_source_block mm
_cod_depositor_comments
;
The following automatic conversions were performed:

'_chemical_melting_point' value 'not measured' was changed to '?' -
the value is undefined or not given.

Automatic conversion script
Id: cif_fix_values 1569 2011-02-09 13:29:24Z adriana 
;
_cod_original_sg_symbol_Hall '-P 2ybc '
_cod_original_sg_symbol_H-M 'P 21/c'
_cod_database_code 8102771

loop_
_symmetry_equiv_pos_as_xyz
'x, y, z'
'-x, y+1/2, -z+1/2'
'-x, -y, -z'
'x, -y-1/2, z-1/2'

loop_
_atom_site_label
_atom_site_type_symbol
_atom_site_fract_x
_atom_site_fract_y
_atom_site_fract_z
_atom_site_U_iso_or_equiv
_atom_site_adp_type
_atom_site_occupancy
_atom_site_symmetry_multiplicity
_atom_site_calc_flag
_atom_site_refinement_flags
_atom_site_disorder_assembly
_atom_site_disorder_group
Ni1 Ni 0.81141(5) 0.54687(2) 0.18146(3) 0.02363(13) Uani 1 1 d . . .
Ni2 Ni 1.04566(5) 0.63203(2) 0.17814(3) 0.02395(13) Uani 1 1 d . . .
C1 C 1.2441(6) 0.4643(3) 0.5359(3) 0.0694(17) Uani 1 1 d . . .
H1A H 1.3272 0.4856 0.5512 0.104 Uiso 1 1 calc R . .
H1B H 1.2540 0.4170 0.5433 0.104 Uiso 1 1 calc R . .
H1C H 1.1867 0.4811 0.5684 0.104 Uiso 1 1 calc R . .
C2 C 1.1868(3) 0.47931(15) 0.44707(11) 0.0470(12) Uani 1 1 d G . .
C3 C 1.2543(2) 0.51912(14) 0.40271(15) 0.0431(11) Uani 1 1 d G . .
H3 H 1.3369 0.5345 0.4256 0.052 Uiso 1 1 calc R . .
C4 C 1.1982(2) 0.53597(13) 0.32422(14) 0.0353(9) Uani 1 1 d G . .
C5 C 1.0748(2) 0.51302(13) 0.29008(11) 0.0314(9) Uani 1 1 d G . .
C6 C 1.0073(2) 0.47321(13) 0.33444(15) 0.0378(10) Uani 1 1 d G . .
C7 C 1.0634(3) 0.45635(13) 0.41293(15) 0.0440(11) Uani 1 1 d G . .
H7 H 1.0182 0.4297 0.4426 0.053 Uiso 1 1 calc R . .
C8 C 0.8952(5) 0.4321(2) 0.2917(3) 0.0454(11) Uani 1 1 d . . .
H8A H 0.9207 0.4090 0.2473 0.055 Uiso 1 1 calc R . .
H8B H 0.8746 0.3985 0.3282 0.055 Uiso 1 1 calc R . .
C9 C 0.6660(5) 0.4264(2) 0.2351(3) 0.0482(12) Uani 1 1 d . . .
H9A H 0.6616 0.3956 0.2784 0.058 Uiso 1 1 calc R . .
H9B H 0.6799 0.4004 0.1896 0.058 Uiso 1 1 calc R . .
C10 C 0.5401(5) 0.4625(2) 0.2126(3) 0.0460(11) Uani 1 1 d . . .
H10A H 0.5315 0.4923 0.2561 0.055 Uiso 1 1 calc R . .
H10B H 0.4702 0.4302 0.2067 0.055 Uiso 1 1 calc R . .
C11 C 0.5246(4) 0.5026(2) 0.1364(3) 0.0392(10) Uani 1 1 d . . .
H11A H 0.5456 0.4748 0.0943 0.047 Uiso 1 1 calc R . .
H11B H 0.4349 0.5166 0.1200 0.047 Uiso 1 1 calc R . .
C12 C 0.5813(4) 0.6046(2) 0.0757(2) 0.0324(9) Uani 1 1 d . . .
H12A H 0.4882 0.6101 0.0594 0.039 Uiso 1 1 calc R . .
H12B H 0.6117 0.5824 0.0324 0.039 Uiso 1 1 calc R . .
C13 C 0.6437(4) 0.67241(19) 0.0889(2) 0.0291(8) Uani 1 1 d . . .
C14 C 0.5659(4) 0.7288(2) 0.0836(2) 0.0353(9) Uani 1 1 d . . .
H14 H 0.4768 0.7234 0.0781 0.042 Uiso 1 1 calc R . .
C15 C 0.6161(5) 0.7930(2) 0.0864(3) 0.0422(11) Uani 1 1 d . . .
C16 C 0.7469(5) 0.7982(2) 0.0865(3) 0.0457(11) Uani 1 1 d . . .
H16 H 0.7823 0.8405 0.0837 0.055 Uiso 1 1 calc R . .
C17 C 0.8283(4) 0.7427(2) 0.0907(3) 0.0368(9) Uani 1 1 d . . .
C18 C 0.7785(4) 0.67868(18) 0.0992(2) 0.0267(8) Uani 1 1 d . . .
C19 C 0.5308(6) 0.8536(3) 0.0828(4) 0.0656(16) Uani 1 1 d . . .
H19A H 0.5831 0.8932 0.0859 0.098 Uiso 1 1 calc R . .
H19B H 0.4869 0.8528 0.1269 0.098 Uiso 1 1 calc R . .
H19C H 0.4680 0.8536 0.0333 0.098 Uiso 1 1 calc R . .
C20 C 0.9624(5) 0.7498(2) 0.0738(3) 0.0422(10) Uani 1 1 d . . .
H20A H 0.9687 0.7223 0.0280 0.051 Uiso 1 1 calc R . .
H20B H 0.9750 0.7959 0.0594 0.051 Uiso 1 1 calc R . .
C21 C 1.1915(4) 0.7533(2) 0.1250(3) 0.0401(10) Uani 1 1 d . . .
H21A H 1.1864 0.8005 0.1120 0.048 Uiso 1 1 calc R . .
H21B H 1.2088 0.7294 0.0788 0.048 Uiso 1 1 calc R . .
C22 C 1.3013(4) 0.7420(2) 0.1944(3) 0.0423(11) Uani 1 1 d . . .
H22A H 1.2795 0.7615 0.2420 0.051 Uiso 1 1 calc R . .
H22B H 1.3777 0.7647 0.1843 0.051 Uiso 1 1 calc R . .
C23 C 1.3330(4) 0.6688(2) 0.2099(3) 0.0374(10) Uani 1 1 d . . .
H23A H 1.3364 0.6468 0.1597 0.045 Uiso 1 1 calc R . .
H23B H 1.4177 0.6647 0.2449 0.045 Uiso 1 1 calc R . .
C24 C 1.2812(4) 0.5677(2) 0.2727(3) 0.0383(10) Uani 1 1 d . . .
H24A H 1.3701 0.5702 0.3024 0.046 Uiso 1 1 calc R . .
H24B H 1.2800 0.5402 0.2257 0.046 Uiso 1 1 calc R . .
C25 C 0.8621(4) 0.66602(18) 0.2878(2) 0.0247(7) Uani 1 1 d . . .
C26 C 0.8037(4) 0.72166(17) 0.3281(2) 0.0241(7) Uani 1 1 d . . .
C27 C 0.8697(4) 0.78175(18) 0.3468(2) 0.0259(8) Uani 1 1 d . . .
H27 H 0.9523 0.7868 0.3361 0.031 Uiso 1 1 calc R . .
C28 C 0.8139(4) 0.83448(17) 0.3812(2) 0.0259(8) Uani 1 1 d . . .
C29 C 0.6891(4) 0.82691(18) 0.3947(2) 0.0267(8) Uani 1 1 d . . .
H29 H 0.6494 0.8624 0.4155 0.032 Uiso 1 1 calc R . .
C30 C 0.6225(4) 0.76692(19) 0.3775(2) 0.0280(8) Uani 1 1 d . . .
C31 C 0.6813(4) 0.71416(18) 0.3455(2) 0.0271(8) Uani 1 1 d . . .
H31 H 0.6383 0.6735 0.3356 0.033 Uiso 1 1 calc R . .
C32 C 0.8888(4) 0.89739(19) 0.4081(2) 0.0282(8) Uani 1 1 d . . .
C33 C 0.4889(4) 0.7576(2) 0.3917(2) 0.0308(8) Uani 1 1 d . . .
N1 N 0.7776(4) 0.47202(16) 0.2607(2) 0.0335(8) Uani 1 1 d D . .
H1N H 0.777(5) 0.499(2) 0.301(2) 0.050 Uiso 1 1 d D . .
N2 N 0.6095(3) 0.56197(15) 0.14722(19) 0.0282(7) Uani 1 1 d D . .
H2N H 0.591(4) 0.585(2) 0.187(2) 0.042 Uiso 1 1 d D . .
N3 N 1.0663(3) 0.73112(17) 0.1410(2) 0.0347(8) Uani 1 1 d D . .
H3N H 1.036(5) 0.758(2) 0.174(2) 0.052 Uiso 1 1 d D . .
N4 N 1.2350(3) 0.63537(17) 0.24739(19) 0.0305(7) Uani 1 1 d D . .
H4N H 1.238(5) 0.657(2) 0.2907(18) 0.046 Uiso 1 1 d D . .
O1W O 1.1176(3) 0.58611(13) 0.08551(15) 0.0299(6) Uani 1 1 d D . .
H1WA H 1.076(4) 0.5976(19) 0.0383(15) 0.045 Uiso 1 1 d D . .
H1WB H 1.121(4) 0.5436(10) 0.092(2) 0.045 Uiso 1 1 d D . .
O2W O 0.8102(3) 0.48791(14) 0.08080(16) 0.0310(6) Uani 1 1 d D . .
H2WA H 0.871(5) 0.4578(19) 0.086(3) 0.046 Uiso 1 1 d D . .
H2WB H 0.817(5) 0.5154(18) 0.043(2) 0.046 Uiso 1 1 d D . .
O3W O 0.1968(4) 0.7974(2) 0.4186(4) 0.0807(14) Uani 1 1 d D . .
H3WA H 0.147(6) 0.830(2) 0.426(5) 0.121 Uiso 1 1 d D . .
H3WB H 0.165(6) 0.7591(14) 0.425(5) 0.121 Uiso 1 1 d D . .
O4W O 0.1257(6) 0.6650(3) 0.4363(3) 0.0364(14) Uani 0.50 1 d PD . .
H4WA H 0.200(3) 0.654(2) 0.454(5) 0.055 Uiso 0.50 1 d PD . .
H4WB H 0.081(6) 0.660(2) 0.394(3) 0.055 Uiso 0.50 1 d PD . .
O7 O 0.4336(3) 0.81444(15) 0.4053(2) 0.0411(7) Uani 1 1 d . . .
H007 H 0.3569 0.8079 0.4058 0.062 Uiso 1 1 calc R . .
O1 O 1.0119(3) 0.53651(12) 0.21648(14) 0.0262(5) Uani 1 1 d . . .
O2 O 0.8570(3) 0.62493(12) 0.11125(15) 0.0265(5) Uani 1 1 d . . .
O3 O 0.9740(3) 0.67645(13) 0.27209(15) 0.0300(6) Uani 1 1 d . . .
O4 O 0.7972(3) 0.61402(12) 0.27221(15) 0.0291(6) Uani 1 1 d . . .
O5 O 1.0118(3) 0.89286(14) 0.42002(18) 0.0380(7) Uani 1 1 d . . .
O6 O 0.8288(3) 0.94852(13) 0.41978(18) 0.0406(7) Uani 1 1 d . . .
O8 O 0.4358(3) 0.70344(16) 0.3898(2) 0.0459(8) Uani 1 1 d . . .

loop_
_atom_site_aniso_label
_atom_site_aniso_U_11
_atom_site_aniso_U_22
_atom_site_aniso_U_33
_atom_site_aniso_U_23
_atom_site_aniso_U_13
_atom_site_aniso_U_12
Ni1 0.0287(3) 0.0175(2) 0.0251(2) -0.00337(17) 0.00658(19) -0.00056(19)
Ni2 0.0253(3) 0.0221(2) 0.0253(2) -0.00252(17) 0.00711(19) 0.00083(19)
C1 0.081(4) 0.091(5) 0.034(3) 0.007(3) 0.007(3) 0.020(4)
C2 0.061(3) 0.046(3) 0.031(2) 0.0017(19) 0.005(2) 0.016(2)
C3 0.045(3) 0.043(3) 0.037(2) 0.0024(19) -0.004(2) 0.009(2)
C4 0.040(2) 0.033(2) 0.032(2) -0.0004(16) 0.0068(18) 0.0089(18)
C5 0.039(2) 0.029(2) 0.0266(18) -0.0019(15) 0.0064(17) 0.0071(17)
C6 0.045(3) 0.033(2) 0.036(2) 0.0044(17) 0.009(2) 0.0071(19)
C7 0.054(3) 0.041(3) 0.038(2) 0.0093(19) 0.013(2) 0.012(2)
C8 0.054(3) 0.027(2) 0.055(3) 0.0112(19) 0.012(2) 0.000(2)
C9 0.052(3) 0.027(2) 0.064(3) 0.004(2) 0.010(2) -0.013(2)
C10 0.041(3) 0.042(3) 0.056(3) 0.004(2) 0.014(2) -0.013(2)
C11 0.036(2) 0.033(2) 0.048(2) -0.0043(18) 0.008(2) -0.0142(19)
C12 0.031(2) 0.031(2) 0.033(2) 0.0002(16) 0.0024(17) -0.0004(17)
C13 0.031(2) 0.0269(19) 0.0296(19) 0.0016(15) 0.0071(17) -0.0012(16)
C14 0.032(2) 0.037(2) 0.039(2) 0.0048(17) 0.0128(19) 0.0059(18)
C15 0.041(3) 0.033(2) 0.053(3) 0.0045(19) 0.011(2) 0.0112(19)
C16 0.043(3) 0.024(2) 0.067(3) 0.005(2) 0.005(2) -0.0009(19)
C17 0.032(2) 0.028(2) 0.050(2) 0.0034(17) 0.0075(19) 0.0002(17)
C18 0.031(2) 0.0248(18) 0.0245(17) 0.0015(14) 0.0054(16) 0.0015(16)
C19 0.063(4) 0.040(3) 0.100(4) 0.008(3) 0.030(3) 0.017(3)
C20 0.045(3) 0.030(2) 0.051(3) 0.0095(18) 0.008(2) -0.003(2)
C21 0.037(2) 0.035(2) 0.054(3) 0.0013(19) 0.022(2) -0.0031(19)
C22 0.037(3) 0.042(2) 0.052(3) -0.013(2) 0.020(2) -0.013(2)
C23 0.022(2) 0.049(3) 0.043(2) -0.0063(19) 0.0117(18) -0.0040(18)
C24 0.029(2) 0.041(2) 0.044(2) -0.0013(19) 0.0035(19) 0.0072(19)
C25 0.026(2) 0.0253(19) 0.0217(16) -0.0031(13) 0.0037(15) 0.0007(15)
C26 0.0249(19) 0.0208(17) 0.0262(17) -0.0043(13) 0.0045(15) -0.0011(14)
C27 0.026(2) 0.0235(18) 0.0297(18) -0.0049(14) 0.0093(16) -0.0039(15)
C28 0.031(2) 0.0187(17) 0.0280(18) -0.0044(13) 0.0062(16) -0.0021(15)
C29 0.029(2) 0.0239(18) 0.0284(18) -0.0078(14) 0.0077(16) 0.0025(15)
C30 0.029(2) 0.030(2) 0.0265(18) -0.0037(15) 0.0076(16) -0.0017(16)
C31 0.029(2) 0.0227(18) 0.0299(18) -0.0069(14) 0.0055(16) -0.0053(15)
C32 0.033(2) 0.0247(19) 0.0260(18) -0.0064(14) 0.0033(16) -0.0035(16)
C33 0.026(2) 0.035(2) 0.032(2) -0.0078(16) 0.0066(17) 0.0008(17)
N1 0.044(2) 0.0227(17) 0.0353(18) -0.0026(13) 0.0110(17) -0.0037(15)
N2 0.0328(18) 0.0225(16) 0.0300(16) -0.0039(12) 0.0080(14) -0.0032(14)
N3 0.034(2) 0.0281(18) 0.045(2) 0.0017(15) 0.0150(17) 0.0012(15)
N4 0.0287(18) 0.0347(18) 0.0286(16) -0.0060(13) 0.0069(14) -0.0009(15)
O1W 0.0384(16) 0.0253(14) 0.0270(13) -0.0011(10) 0.0093(12) 0.0043(12)
O2W 0.0357(16) 0.0261(14) 0.0318(14) -0.0058(11) 0.0087(13) 0.0063(12)
O3W 0.041(2) 0.055(2) 0.155(4) -0.012(3) 0.040(3) 0.0010(19)
O4W 0.057(4) 0.028(3) 0.022(3) -0.014(2) 0.002(3) 0.018(3)
O7 0.0276(16) 0.0412(17) 0.0564(19) -0.0031(14) 0.0129(15) 0.0035(13)
O1 0.0305(14) 0.0214(12) 0.0262(12) 0.0003(10) 0.0046(11) 0.0031(11)
O2 0.0289(14) 0.0217(13) 0.0289(13) 0.0001(10) 0.0055(11) 0.0000(11)
O3 0.0278(15) 0.0286(14) 0.0355(14) -0.0114(11) 0.0110(12) -0.0033(11)
O4 0.0366(16) 0.0219(13) 0.0307(13) -0.0067(10) 0.0109(12) -0.0062(11)
O5 0.0334(17) 0.0258(14) 0.0539(18) -0.0065(12) 0.0070(14) -0.0087(12)
O6 0.0481(19) 0.0197(14) 0.0560(18) -0.0097(12) 0.0153(15) -0.0003(13)
O8 0.0370(18) 0.0442(18) 0.060(2) -0.0151(15) 0.0180(16) -0.0133(15)

loop_
_atom_type_symbol
_atom_type_description
_atom_type_scat_dispersion_real
_atom_type_scat_dispersion_imag
_atom_type_scat_source
C C 0.0033 0.0016 'International Tables Vol C Tables 4.2.6.8 and 6.1.1.4'
H H 0.0000 0.0000 'International Tables Vol C Tables 4.2.6.8 and 6.1.1.4'
N N 0.0061 0.0033 'International Tables Vol C Tables 4.2.6.8 and 6.1.1.4'
O O 0.0106 0.0060 'International Tables Vol C Tables 4.2.6.8 and 6.1.1.4'
Ni Ni 0.3393 1.1124 'International Tables Vol C Tables 4.2.6.8 and 6.1.1.4'

loop_
_geom_angle_atom_site_label_1
_geom_angle_atom_site_label_2
_geom_angle_atom_site_label_3
_geom_angle
_geom_angle_site_symmetry_1
_geom_angle_site_symmetry_3
_geom_angle_publ_flag
O4 Ni1 O2W 172.67(11) . . ?
O4 Ni1 O1 94.22(10) . . ?
O2W Ni1 O1 90.89(11) . . ?
O4 Ni1 O2 90.14(10) . . ?
O2W Ni1 O2 85.13(11) . . ?
O1 Ni1 O2 84.30(10) . . ?
O4 Ni1 N1 86.30(12) . . ?
O2W Ni1 N1 98.77(12) . . ?
O1 Ni1 N1 92.25(13) . . ?
O2 Ni1 N1 174.85(12) . . ?
O4 Ni1 N2 83.78(11) . . ?
O2W Ni1 N2 90.96(12) . . ?
O1 Ni1 N2 177.42(11) . . ?
O2 Ni1 N2 94.06(11) . . ?
N1 Ni1 N2 89.26(14) . . ?
O1 Ni2 O2 84.49(10) . . ?
O1 Ni2 O1W 86.83(10) . . ?
O2 Ni2 O1W 90.47(11) . . ?
O1 Ni2 N4 93.23(12) . . ?
O2 Ni2 N4 177.72(12) . . ?
O1W Ni2 N4 89.44(12) . . ?
O1 Ni2 O3 92.22(10) . . ?
O2 Ni2 O3 89.77(10) . . ?
O1W Ni2 O3 178.99(11) . . ?
N4 Ni2 O3 90.28(12) . . ?
O1 Ni2 N3 175.70(12) . . ?
O2 Ni2 N3 92.59(12) . . ?
O1W Ni2 N3 96.38(12) . . ?
N4 Ni2 N3 89.68(14) . . ?
O3 Ni2 N3 84.59(12) . . ?
C2 C1 H1A 109.5 . . ?
C2 C1 H1B 109.5 . . ?
H1A C1 H1B 109.5 . . ?
C2 C1 H1C 109.5 . . ?
H1A C1 H1C 109.5 . . ?
H1B C1 H1C 109.5 . . ?
C3 C2 C7 120.0 . . ?
C3 C2 C1 120.4(3) . . ?
C7 C2 C1 119.5(3) . . ?
C4 C3 C2 120.0 . . ?
C4 C3 H3 120.0 . . ?
C2 C3 H3 120.0 . . ?
C3 C4 C5 120.0 . . ?
C3 C4 C24 118.9(2) . . ?
C5 C4 C24 120.1(2) . . ?
O1 C5 C4 120.2(2) . . ?
O1 C5 C6 119.2(2) . . ?
C4 C5 C6 120.0 . . ?
C7 C6 C5 120.0 . . ?
C7 C6 C8 118.1(2) . . ?
C5 C6 C8 119.3(2) . . ?
C6 C7 C2 120.0 . . ?
C6 C7 H7 120.0 . . ?
C2 C7 H7 120.0 . . ?
N1 C8 C6 113.2(3) . . ?
N1 C8 H8A 108.9 . . ?
C6 C8 H8A 108.9 . . ?
N1 C8 H8B 108.9 . . ?
C6 C8 H8B 108.9 . . ?
H8A C8 H8B 107.7 . . ?
N1 C9 C10 112.7(4) . . ?
N1 C9 H9A 109.0 . . ?
C10 C9 H9A 109.0 . . ?
N1 C9 H9B 109.0 . . ?
C10 C9 H9B 109.0 . . ?
H9A C9 H9B 107.8 . . ?
C9 C10 C11 114.5(4) . . ?
C9 C10 H10A 108.6 . . ?
C11 C10 H10A 108.6 . . ?
C9 C10 H10B 108.6 . . ?
C11 C10 H10B 108.6 . . ?
H10A C10 H10B 107.6 . . ?
N2 C11 C10 111.4(4) . . ?
N2 C11 H11A 109.3 . . ?
C10 C11 H11A 109.3 . . ?
N2 C11 H11B 109.3 . . ?
C10 C11 H11B 109.3 . . ?
H11A C11 H11B 108.0 . . ?
N2 C12 C13 113.1(3) . . ?
N2 C12 H12A 109.0 . . ?
C13 C12 H12A 109.0 . . ?
N2 C12 H12B 109.0 . . ?
C13 C12 H12B 109.0 . . ?
H12A C12 H12B 107.8 . . ?
C14 C13 C18 120.4(4) . . ?
C14 C13 C12 119.4(4) . . ?
C18 C13 C12 120.0(4) . . ?
C13 C14 C15 122.4(4) . . ?
C13 C14 H14 118.8 . . ?
C15 C14 H14 118.8 . . ?
C16 C15 C14 116.3(4) . . ?
C16 C15 C19 121.7(4) . . ?
C14 C15 C19 121.7(4) . . ?
C15 C16 C17 122.7(4) . . ?
C15 C16 H16 118.6 . . ?
C17 C16 H16 118.6 . . ?
C16 C17 C18 119.6(4) . . ?
C16 C17 C20 120.2(4) . . ?
C18 C17 C20 119.5(4) . . ?
O2 C18 C13 121.5(3) . . ?
O2 C18 C17 120.9(4) . . ?
C13 C18 C17 117.4(4) . . ?
C15 C19 H19A 109.5 . . ?
C15 C19 H19B 109.5 . . ?
H19A C19 H19B 109.5 . . ?
C15 C19 H19C 109.5 . . ?
H19A C19 H19C 109.5 . . ?
H19B C19 H19C 109.5 . . ?
N3 C20 C17 114.0(4) . . ?
N3 C20 H20A 108.8 . . ?
C17 C20 H20A 108.8 . . ?
N3 C20 H20B 108.8 . . ?
C17 C20 H20B 108.8 . . ?
H20A C20 H20B 107.7 . . ?
N3 C21 C22 112.7(4) . . ?
N3 C21 H21A 109.0 . . ?
C22 C21 H21A 109.0 . . ?
N3 C21 H21B 109.0 . . ?
C22 C21 H21B 109.0 . . ?
H21A C21 H21B 107.8 . . ?
C21 C22 C23 113.1(4) . . ?
C21 C22 H22A 109.0 . . ?
C23 C22 H22A 109.0 . . ?
C21 C22 H22B 109.0 . . ?
C23 C22 H22B 109.0 . . ?
H22A C22 H22B 107.8 . . ?
N4 C23 C22 111.4(3) . . ?
N4 C23 H23A 109.3 . . ?
C22 C23 H23A 109.3 . . ?
N4 C23 H23B 109.3 . . ?
C22 C23 H23B 109.3 . . ?
H23A C23 H23B 108.0 . . ?
N4 C24 C4 111.3(3) . . ?
N4 C24 H24A 109.4 . . ?
C4 C24 H24A 109.4 . . ?
N4 C24 H24B 109.4 . . ?
C4 C24 H24B 109.4 . . ?
H24A C24 H24B 108.0 . . ?
O4 C25 O3 125.6(3) . . ?
O4 C25 C26 117.3(3) . . ?
O3 C25 C26 117.1(3) . . ?
C31 C26 C27 119.1(3) . . ?
C31 C26 C25 120.1(3) . . ?
C27 C26 C25 120.8(3) . . ?
C26 C27 C28 121.1(3) . . ?
C26 C27 H27 119.4 . . ?
C28 C27 H27 119.4 . . ?
C29 C28 C27 118.8(3) . . ?
C29 C28 C32 119.7(3) . . ?
C27 C28 C32 121.4(3) . . ?
C28 C29 C30 120.8(3) . . ?
C28 C29 H29 119.6 . . ?
C30 C29 H29 119.6 . . ?
C29 C30 C31 119.5(3) . . ?
C29 C30 C33 121.8(3) . . ?
C31 C30 C33 118.7(3) . . ?
C26 C31 C30 120.6(3) . . ?
C26 C31 H31 119.7 . . ?
C30 C31 H31 119.7 . . ?
O6 C32 O5 124.7(4) . . ?
O6 C32 C28 119.1(4) . . ?
O5 C32 C28 116.2(3) . . ?
O8 C33 O7 123.8(4) . . ?
O8 C33 C30 123.5(4) . . ?
O7 C33 C30 112.6(3) . . ?
C8 N1 C9 109.1(3) . . ?
C8 N1 Ni1 112.2(3) . . ?
C9 N1 Ni1 118.7(3) . . ?
C8 N1 H1N 101(3) . . ?
C9 N1 H1N 118(3) . . ?
Ni1 N1 H1N 95(3) . . ?
C12 N2 C11 110.5(3) . . ?
C12 N2 Ni1 109.6(2) . . ?
C11 N2 Ni1 118.0(3) . . ?
C12 N2 H2N 107(3) . . ?
C11 N2 H2N 107(3) . . ?
Ni1 N2 H2N 104(3) . . ?
C20 N3 C21 109.5(3) . . ?
C20 N3 Ni2 111.7(3) . . ?
C21 N3 Ni2 119.5(3) . . ?
C20 N3 H3N 92(3) . . ?
C21 N3 H3N 113(3) . . ?
Ni2 N3 H3N 108(3) . . ?
C24 N4 C23 108.9(3) . . ?
C24 N4 Ni2 110.7(3) . . ?
C23 N4 Ni2 115.9(3) . . ?
C24 N4 H4N 106(3) . . ?
C23 N4 H4N 104(3) . . ?
Ni2 N4 H4N 111(3) . . ?
Ni2 O1W H1WA 113(3) . . ?
Ni2 O1W H1WB 110(3) . . ?
H1WA O1W H1WB 112(3) . . ?
Ni1 O2W H2WA 116(3) . . ?
Ni1 O2W H2WB 105(3) . . ?
H2WA O2W H2WB 110(3) . . ?
H3WA O3W H3WB 113(3) . . ?
H4WA O4W H4WB 131(5) . . ?
C33 O7 H007 109.5 . . ?
C5 O1 Ni2 121.38(19) . . ?
C5 O1 Ni1 124.47(19) . . ?
Ni2 O1 Ni1 92.67(10) . . ?
C18 O2 Ni2 121.0(2) . . ?
C18 O2 Ni1 118.7(2) . . ?
Ni2 O2 Ni1 92.43(10) . . ?
C25 O3 Ni2 125.4(2) . . ?
C25 O4 Ni1 125.5(2) . . ?

loop_
_geom_bond_atom_site_label_1
_geom_bond_atom_site_label_2
_geom_bond_distance
_geom_bond_site_symmetry_2
_geom_bond_publ_flag
Ni1 O4 2.079(2) . ?
Ni1 O2W 2.082(3) . ?
Ni1 O1 2.084(3) . ?
Ni1 O2 2.084(2) . ?
Ni1 N1 2.097(3) . ?
Ni1 N2 2.109(4) . ?
Ni2 O1 2.076(2) . ?
Ni2 O2 2.084(3) . ?
Ni2 O1W 2.099(3) . ?
Ni2 N4 2.101(4) . ?
Ni2 O3 2.103(2) . ?
Ni2 N3 2.108(3) . ?
C1 C2 1.541(5) . ?
C1 H1A 0.9600 . ?
C1 H1B 0.9600 . ?
C1 H1C 0.9600 . ?
C2 C3 1.3900 . ?
C2 C7 1.3900 . ?
C3 C4 1.3900 . ?
C3 H3 0.9300 . ?
C4 C5 1.3900 . ?
C4 C24 1.501(5) . ?
C5 O1 1.377(3) . ?
C5 C6 1.3900 . ?
C6 C7 1.3900 . ?
C6 C8 1.502(5) . ?
C7 H7 0.9300 . ?
C8 N1 1.478(6) . ?
C8 H8A 0.9700 . ?
C8 H8B 0.9700 . ?
C9 N1 1.483(6) . ?
C9 C10 1.490(7) . ?
C9 H9A 0.9700 . ?
C9 H9B 0.9700 . ?
C10 C11 1.508(6) . ?
C10 H10A 0.9700 . ?
C10 H10B 0.9700 . ?
C11 N2 1.477(5) . ?
C11 H11A 0.9700 . ?
C11 H11B 0.9700 . ?
C12 N2 1.468(5) . ?
C12 C13 1.506(5) . ?
C12 H12A 0.9700 . ?
C12 H12B 0.9700 . ?
C13 C14 1.387(6) . ?
C13 C18 1.400(5) . ?
C14 C15 1.388(6) . ?
C14 H14 0.9300 . ?
C15 C16 1.381(7) . ?
C15 C19 1.505(6) . ?
C16 C17 1.398(6) . ?
C16 H16 0.9300 . ?
C17 C18 1.404(5) . ?
C17 C20 1.504(6) . ?
C18 O2 1.348(4) . ?
C19 H19A 0.9600 . ?
C19 H19B 0.9600 . ?
C19 H19C 0.9600 . ?
C20 N3 1.464(6) . ?
C20 H20A 0.9700 . ?
C20 H20B 0.9700 . ?
C21 N3 1.468(5) . ?
C21 C22 1.493(7) . ?
C21 H21A 0.9700 . ?
C21 H21B 0.9700 . ?
C22 C23 1.516(6) . ?
C22 H22A 0.9700 . ?
C22 H22B 0.9700 . ?
C23 N4 1.479(5) . ?
C23 H23A 0.9700 . ?
C23 H23B 0.9700 . ?
C24 N4 1.475(5) . ?
C24 H24A 0.9700 . ?
C24 H24B 0.9700 . ?
C25 O4 1.244(4) . ?
C25 O3 1.278(4) . ?
C25 C26 1.505(5) . ?
C26 C31 1.388(5) . ?
C26 C27 1.394(5) . ?
C27 C28 1.396(5) . ?
C27 H27 0.9300 . ?
C28 C29 1.388(5) . ?
C28 C32 1.508(5) . ?
C29 C30 1.392(5) . ?
C29 H29 0.9300 . ?
C30 C31 1.392(5) . ?
C30 C33 1.488(5) . ?
C31 H31 0.9300 . ?
C32 O6 1.241(5) . ?
C32 O5 1.272(5) . ?
C33 O8 1.217(5) . ?
C33 O7 1.321(5) . ?
N1 H1N 0.870(19) . ?
N2 H2N 0.868(19) . ?
N3 H3N 0.876(19) . ?
N4 H4N 0.855(19) . ?
O1W H1WA 0.863(18) . ?
O1W H1WB 0.858(18) . ?
O2W H2WA 0.87(4) . ?
O2W H2WB 0.861(14) . ?
O3W H3WA 0.865(19) . ?
O3W H3WB 0.850(19) . ?
O4W H4WA 0.804(19) . ?
O4W H4WB 0.778(19) . ?
O7 H007 0.8200 . ?

loop_
_geom_hbond_atom_site_label_D
_geom_hbond_atom_site_label_H
_geom_hbond_atom_site_label_A
_geom_hbond_distance_DH
_geom_hbond_distance_HA
_geom_hbond_distance_DA
_geom_hbond_angle_DHA
_geom_hbond_site_symmetry_A
O1W H1WA O5 0.863(18) 2.00(2) 2.846(4) 165(4) 4_575
O1W H1WB O6 0.858(18) 2.00(2) 2.819(4) 160(4) 2_745
O2W H2WA O5 0.87(4) 1.81(4) 2.674(4) 172(5) 2_745
O2W H2WB O6 0.861(14) 2.25(2) 3.070(4) 159(4) 4_575
O3W H3WA O5 0.865(19) 1.89(3) 2.734(5) 167(8) 1_455
O4W H4WB O3 0.778(19) 2.19(3) 2.937(6) 162(4) 1_455
O3W H3WB O4W 0.850(19) 1.95(2) 2.789(7) 169(6) .
O7 H007 O3W 0.82 1.76 2.573(5) 173.2 .

loop_
_geom_torsion_atom_site_label_1
_geom_torsion_atom_site_label_2
_geom_torsion_atom_site_label_3
_geom_torsion_atom_site_label_4
_geom_torsion
_geom_torsion_site_symmetry_1
_geom_torsion_site_symmetry_2
_geom_torsion_site_symmetry_3
_geom_torsion_site_symmetry_4
_geom_torsion_publ_flag
C7 C2 C3 C4 0.0 . . . . ?
C1 C2 C3 C4 -175.8(4) . . . . ?
C2 C3 C4 C5 0.0 . . . . ?
C2 C3 C4 C24 -168.6(3) . . . . ?
C3 C4 C5 O1 171.4(3) . . . . ?
C24 C4 C5 O1 -20.2(3) . . . . ?
C3 C4 C5 C6 0.0 . . . . ?
C24 C4 C5 C6 168.4(3) . . . . ?
O1 C5 C6 C7 -171.5(3) . . . . ?
C4 C5 C6 C7 0.0 . . . . ?
O1 C5 C6 C8 27.0(3) . . . . ?
C4 C5 C6 C8 -161.5(3) . . . . ?
C5 C6 C7 C2 0.0 . . . . ?
C8 C6 C7 C2 161.7(3) . . . . ?
C3 C2 C7 C6 0.0 . . . . ?
C1 C2 C7 C6 175.8(4) . . . . ?
C7 C6 C8 N1 123.7(3) . . . . ?
C5 C6 C8 N1 -74.5(4) . . . . ?
N1 C9 C10 C11 69.4(5) . . . . ?
C9 C10 C11 N2 -70.9(5) . . . . ?
N2 C12 C13 C14 -115.9(4) . . . . ?
N2 C12 C13 C18 69.7(5) . . . . ?
C18 C13 C14 C15 1.5(6) . . . . ?
C12 C13 C14 C15 -172.8(4) . . . . ?
C13 C14 C15 C16 6.4(7) . . . . ?
C13 C14 C15 C19 -178.4(5) . . . . ?
C14 C15 C16 C17 -5.5(7) . . . . ?
C19 C15 C16 C17 179.3(5) . . . . ?
C15 C16 C17 C18 -3.3(7) . . . . ?
C15 C16 C17 C20 167.4(4) . . . . ?
C14 C13 C18 O2 174.3(3) . . . . ?
C12 C13 C18 O2 -11.4(5) . . . . ?
C14 C13 C18 C17 -10.3(6) . . . . ?
C12 C13 C18 C17 164.0(4) . . . . ?
C16 C17 C18 O2 -173.5(4) . . . . ?
C20 C17 C18 O2 15.7(6) . . . . ?
C16 C17 C18 C13 11.1(6) . . . . ?
C20 C17 C18 C13 -159.7(4) . . . . ?
C16 C17 C20 N3 119.8(5) . . . . ?
C18 C17 C20 N3 -69.4(5) . . . . ?
N3 C21 C22 C23 69.1(5) . . . . ?
C21 C22 C23 N4 -74.5(5) . . . . ?
C3 C4 C24 N4 -117.7(3) . . . . ?
C5 C4 C24 N4 73.7(4) . . . . ?
O4 C25 C26 C31 -0.8(5) . . . . ?
O3 C25 C26 C31 178.8(3) . . . . ?
O4 C25 C26 C27 -179.3(3) . . . . ?
O3 C25 C26 C27 0.3(5) . . . . ?
C31 C26 C27 C28 -1.1(6) . . . . ?
C25 C26 C27 C28 177.4(3) . . . . ?
C26 C27 C28 C29 -1.8(6) . . . . ?
C26 C27 C28 C32 174.7(3) . . . . ?
C27 C28 C29 C30 2.8(6) . . . . ?
C32 C28 C29 C30 -173.8(3) . . . . ?
C28 C29 C30 C31 -0.8(6) . . . . ?
C28 C29 C30 C33 179.8(3) . . . . ?
C27 C26 C31 C30 3.1(6) . . . . ?
C25 C26 C31 C30 -175.4(3) . . . . ?
C29 C30 C31 C26 -2.2(6) . . . . ?
C33 C30 C31 C26 177.2(3) . . . . ?
C29 C28 C32 O6 -21.1(5) . . . . ?
C27 C28 C32 O6 162.4(4) . . . . ?
C29 C28 C32 O5 156.4(4) . . . . ?
C27 C28 C32 O5 -20.0(5) . . . . ?
C29 C30 C33 O8 -167.8(4) . . . . ?
C31 C30 C33 O8 12.8(6) . . . . ?
C29 C30 C33 O7 13.3(5) . . . . ?
C31 C30 C33 O7 -166.1(4) . . . . ?
C6 C8 N1 C9 -168.2(3) . . . . ?
C6 C8 N1 Ni1 58.2(4) . . . . ?
C10 C9 N1 C8 172.7(4) . . . . ?
C10 C9 N1 Ni1 -57.1(5) . . . . ?
O4 Ni1 N1 C8 -108.3(3) . . . . ?
O2W Ni1 N1 C8 77.0(3) . . . . ?
O1 Ni1 N1 C8 -14.3(3) . . . . ?
O2 Ni1 N1 C8 -62.1(14) . . . . ?
N2 Ni1 N1 C8 167.8(3) . . . . ?
O4 Ni1 N1 C9 122.9(3) . . . . ?
O2W Ni1 N1 C9 -51.8(3) . . . . ?
O1 Ni1 N1 C9 -143.0(3) . . . . ?
O2 Ni1 N1 C9 169.2(12) . . . . ?
N2 Ni1 N1 C9 39.1(3) . . . . ?
C13 C12 N2 C11 167.9(3) . . . . ?
C13 C12 N2 Ni1 -60.4(4) . . . . ?
C10 C11 N2 C12 -173.0(4) . . . . ?
C10 C11 N2 Ni1 59.8(4) . . . . ?
O4 Ni1 N2 C12 105.2(2) . . . . ?
O2W Ni1 N2 C12 -69.7(2) . . . . ?
O1 Ni1 N2 C12 66(2) . . . . ?
O2 Ni1 N2 C12 15.5(2) . . . . ?
N1 Ni1 N2 C12 -168.5(2) . . . . ?
O4 Ni1 N2 C11 -127.2(3) . . . . ?
O2W Ni1 N2 C11 57.9(3) . . . . ?
O1 Ni1 N2 C11 -167(2) . . . . ?
O2 Ni1 N2 C11 143.1(3) . . . . ?
N1 Ni1 N2 C11 -40.9(3) . . . . ?
C17 C20 N3 C21 -167.9(4) . . . . ?
C17 C20 N3 Ni2 57.5(4) . . . . ?
C22 C21 N3 C20 174.3(4) . . . . ?
C22 C21 N3 Ni2 -55.0(4) . . . . ?
O1 Ni2 N3 C20 -59.9(18) . . . . ?
O2 Ni2 N3 C20 -12.7(3) . . . . ?
O1W Ni2 N3 C20 78.0(3) . . . . ?
N4 Ni2 N3 C20 167.4(3) . . . . ?
O3 Ni2 N3 C20 -102.2(3) . . . . ?
O1 Ni2 N3 C21 170.5(15) . . . . ?
O2 Ni2 N3 C21 -142.3(3) . . . . ?
O1W Ni2 N3 C21 -51.6(3) . . . . ?
N4 Ni2 N3 C21 37.8(3) . . . . ?
O3 Ni2 N3 C21 128.1(3) . . . . ?
C4 C24 N4 C23 169.7(3) . . . . ?
C4 C24 N4 Ni2 -61.7(4) . . . . ?
C22 C23 N4 C24 -171.1(4) . . . . ?
C22 C23 N4 Ni2 63.3(4) . . . . ?
O1 Ni2 N4 C24 17.3(3) . . . . ?
O2 Ni2 N4 C24 18(3) . . . . ?
O1W Ni2 N4 C24 -69.5(3) . . . . ?
O3 Ni2 N4 C24 109.5(3) . . . . ?
N3 Ni2 N4 C24 -165.9(3) . . . . ?
O1 Ni2 N4 C23 142.0(3) . . . . ?
O2 Ni2 N4 C23 143(3) . . . . ?
O1W Ni2 N4 C23 55.2(3) . . . . ?
O3 Ni2 N4 C23 -125.8(3) . . . . ?
N3 Ni2 N4 C23 -41.2(3) . . . . ?
C4 C5 O1 Ni2 -29.7(3) . . . . ?
C6 C5 O1 Ni2 141.79(16) . . . . ?
C4 C5 O1 Ni1 -148.69(16) . . . . ?
C6 C5 O1 Ni1 22.8(3) . . . . ?
O2 Ni2 O1 C5 -152.4(2) . . . . ?
O1W Ni2 O1 C5 116.8(2) . . . . ?
N4 Ni2 O1 C5 27.6(2) . . . . ?
O3 Ni2 O1 C5 -62.8(2) . . . . ?
N3 Ni2 O1 C5 -105.0(17) . . . . ?
O2 Ni2 O1 Ni1 -18.58(9) . . . . ?
O1W Ni2 O1 Ni1 -109.36(11) . . . . ?
N4 Ni2 O1 Ni1 161.38(11) . . . . ?
O3 Ni2 O1 Ni1 70.97(10) . . . . ?
N3 Ni2 O1 Ni1 28.8(17) . . . . ?
O4 Ni1 O1 C5 60.5(2) . . . . ?
O2W Ni1 O1 C5 -124.8(2) . . . . ?
O2 Ni1 O1 C5 150.2(2) . . . . ?
N1 Ni1 O1 C5 -26.0(2) . . . . ?
N2 Ni1 O1 C5 100(2) . . . . ?
O4 Ni1 O1 Ni2 -71.13(10) . . . . ?
O2W Ni1 O1 Ni2 103.60(11) . . . . ?
O2 Ni1 O1 Ni2 18.59(9) . . . . ?
N1 Ni1 O1 Ni2 -157.58(11) . . . . ?
N2 Ni1 O1 Ni2 -32(2) . . . . ?
C13 C18 O2 Ni2 -150.3(3) . . . . ?
C17 C18 O2 Ni2 34.5(4) . . . . ?
C13 C18 O2 Ni1 -37.6(4) . . . . ?
C17 C18 O2 Ni1 147.2(3) . . . . ?
O1 Ni2 O2 C18 144.5(2) . . . . ?
O1W Ni2 O2 C18 -128.7(2) . . . . ?
N4 Ni2 O2 C18 144(3) . . . . ?
O3 Ni2 O2 C18 52.2(2) . . . . ?
N3 Ni2 O2 C18 -32.3(3) . . . . ?
O1 Ni2 O2 Ni1 18.57(9) . . . . ?
O1W Ni2 O2 Ni1 105.34(10) . . . . ?
N4 Ni2 O2 Ni1 18(3) . . . . ?
O3 Ni2 O2 Ni1 -73.68(10) . . . . ?
N3 Ni2 O2 Ni1 -158.26(12) . . . . ?
O4 Ni1 O2 C18 -52.0(3) . . . . ?
O2W Ni1 O2 C18 122.4(3) . . . . ?
O1 Ni1 O2 C18 -146.2(3) . . . . ?
N1 Ni1 O2 C18 -98.1(14) . . . . ?
N2 Ni1 O2 C18 31.8(3) . . . . ?
O4 Ni1 O2 Ni2 75.72(11) . . . . ?
O2W Ni1 O2 Ni2 -109.89(11) . . . . ?
O1 Ni1 O2 Ni2 -18.51(9) . . . . ?
N1 Ni1 O2 Ni2 29.6(14) . . . . ?
N2 Ni1 O2 Ni2 159.50(11) . . . . ?
O4 C25 O3 Ni2 27.5(5) . . . . ?
C26 C25 O3 Ni2 -152.1(2) . . . . ?
O1 Ni2 O3 C25 -55.3(3) . . . . ?
O2 Ni2 O3 C25 29.2(3) . . . . ?
O1W Ni2 O3 C25 -74(6) . . . . ?
N4 Ni2 O3 C25 -148.5(3) . . . . ?
N3 Ni2 O3 C25 121.8(3) . . . . ?
O3 C25 O4 Ni1 -25.5(5) . . . . ?
C26 C25 O4 Ni1 154.1(2) . . . . ?
O2W Ni1 O4 C25 -82.1(9) . . . . ?
O1 Ni1 O4 C25 51.9(3) . . . . ?
O2 Ni1 O4 C25 -32.4(3) . . . . ?
N1 Ni1 O4 C25 143.9(3) . . . . ?
N2 Ni1 O4 C25 -126.5(3) . . . . ?
